data_2310257
loop_
_publ_author_name
'Thomson, J.R.'

_publ_section_title
;
 The crystal structure of Th Pd
;
_journal_name_full 'Acta Crystallographica (1,1948-23,1967)'
_journal_page_first 64
_journal_page_last 65
_journal_volume 17
_journal_year 1964
_chemical_formula_sum 'Pd Th'
_space_group_IT_number 62
_symmetry_space_group_name_Hall '-P 2ac 2n'
_symmetry_space_group_name_H-M 'P n m a'
_cell_angle_alpha 90
_cell_angle_beta 90
_cell_angle_gamma 90
_cell_formula_units_Z 4
_cell_length_a 7.249
_cell_length_b 4.571
_cell_length_c 5.856
_cell_volume 194.040
_citation_journal_id_ASTM ACCRA9
_cod_data_source_file Thomson_ACCRA9_1964_1777.cif
_cod_data_source_block Pd1Th1
_cod_original_cell_volume 194.0396
_cod_original_formula_sum 'Pd1 Th1'
_cod_database_code 2310257

loop_
_symmetry_equiv_pos_as_xyz
x,y,z
-x+1/2,-y,z+1/2
x+1/2,-y+1/2,-z+1/2
-x,y+1/2,-z
-x,-y,-z
x-1/2,y,-z-1/2
-x-1/2,y-1/2,z-1/2
x,-y-1/2,z

loop_
_atom_site_label
_atom_site_type_symbol
_atom_site_fract_x
_atom_site_fract_y
_atom_site_fract_z
_atom_site_occupancy
_atom_site_U_iso_or_equiv
Pd1 Pd 0.03 0.25 0.63 1 0.0
Th1 Th 0.18 0.25 0.124 1 0.0
